data_7016414
loop_
_publ_author_name
'Beleaga, Anca'
'Bojan, Vilma R.'
'P\"ollnitz, Alpar'
'Ra\,t, Ciprian I'
'Silvestru, Cristian'

_publ_section_title
;
 Organomercury(ii) and tellurium(ii) compounds with the "pincer" ligand
 2,6-[O(CH(2)CH(2))(2)NCH(2)](2)C(6)H(3)- stabilization of an unusual
 organotellurium(ii) cationic species.
;
_journal_issue 35
_journal_name_full 'Dalton transactions (Cambridge, England : 2003)'
_journal_page_first 8830
_journal_page_last 8838
_journal_paper_doi 10.1039/c1dt10414d
_journal_volume 40
_journal_year 2011
_chemical_formula_moiety 'C16 H23 N2 O2 Te, 0.5(Cl6 Hg2)'
_chemical_formula_sum 'C16 H23 Cl3 Hg N2 O2 Te'
_chemical_formula_weight 709.90
_chemical_name_systematic
;
?
;
_space_group_IT_number 14
_symmetry_cell_setting monoclinic
_symmetry_space_group_name_Hall '-P 2yn'
_symmetry_space_group_name_H-M 'P 1 21/n 1'
_atom_sites_solution_hydrogens geom
_atom_sites_solution_primary direct
_atom_sites_solution_secondary difmap
_audit_creation_method SHELXL-97
_cell_angle_alpha 90.00
_cell_angle_beta 96.489(3)
_cell_angle_gamma 90.00
_cell_formula_units_Z 4
_cell_length_a 9.9793(13)
_cell_length_b 20.080(3)
_cell_length_c 10.5966(13)
_cell_measurement_reflns_used 1616
_cell_measurement_temperature 297(2)
_cell_measurement_theta_max 20.94
_cell_measurement_theta_min 2.29
_cell_volume 2109.8(5)
_computing_cell_refinement 'Bruker SMART'
_computing_data_collection 'Bruker SMART'
_computing_data_reduction 'Bruker SAINT'
_computing_molecular_graphics 'Bruker SHELXTL'
_computing_publication_material 'Bruker SHELXTL'
_computing_structure_refinement 'Bruker SHELXTL'
_computing_structure_solution 'Bruker SHELXTL'
_diffrn_ambient_temperature 297(2)
_diffrn_measured_fraction_theta_full 0.999
_diffrn_measured_fraction_theta_max 0.999
_diffrn_measurement_device_type 'CCD area detector'
_diffrn_measurement_method 'phi and omega scans'
_diffrn_radiation_monochromator graphite
_diffrn_radiation_source 'fine-focus sealed tube'
_diffrn_radiation_type MoK\a
_diffrn_radiation_wavelength 0.71073
_diffrn_reflns_av_R_equivalents 0.0548
_diffrn_reflns_av_sigmaI/netI 0.0633
_diffrn_reflns_limit_h_max 11
_diffrn_reflns_limit_h_min -11
_diffrn_reflns_limit_k_max 23
_diffrn_reflns_limit_k_min -23
_diffrn_reflns_limit_l_max 10
_diffrn_reflns_limit_l_min -12
_diffrn_reflns_number 10990
_diffrn_reflns_theta_full 25.00
_diffrn_reflns_theta_max 25.00
_diffrn_reflns_theta_min 2.18
_exptl_absorpt_coefficient_mu 9.043
_exptl_absorpt_correction_T_max 0.2784
_exptl_absorpt_correction_T_min 0.1723
_exptl_absorpt_correction_type multi-scan
_exptl_absorpt_process_details 'Bruker, 2001.'
_exptl_crystal_colour yellow
_exptl_crystal_density_diffrn 2.235
_exptl_crystal_density_method 'not measured'
_exptl_crystal_description block
_exptl_crystal_F_000 1328
_exptl_crystal_size_max 0.30
_exptl_crystal_size_mid 0.25
_exptl_crystal_size_min 0.19
_refine_diff_density_max 0.665
_refine_diff_density_min -2.364
_refine_diff_density_rms 0.191
_refine_ls_extinction_method none
_refine_ls_goodness_of_fit_ref 1.134
_refine_ls_hydrogen_treatment constr
_refine_ls_matrix_type full
_refine_ls_number_parameters 226
_refine_ls_number_reflns 3710
_refine_ls_number_restraints 0
_refine_ls_restrained_S_all 1.134
_refine_ls_R_factor_all 0.0705
_refine_ls_R_factor_gt 0.0538
_refine_ls_shift/su_max 0.000
_refine_ls_shift/su_mean 0.000
_refine_ls_structure_factor_coef Fsqd
_refine_ls_weighting_details 'calc w=1/[\s^2^(Fo^2^)+(0.0401P)^2^+4.3961P] where P=(Fo^2^+2Fc^2^)/3'
_refine_ls_weighting_scheme calc
_refine_ls_wR_factor_gt 0.1102
_refine_ls_wR_factor_ref 0.1160
_reflns_number_gt 3013
_reflns_number_total 3710
_reflns_threshold_expression >2sigma(I)
_cod_data_source_file c1dt10414d.txt
_cod_data_source_block 18alb
_cod_depositor_comments
;
The following automatic conversions were performed:

'_symmetry_cell_setting' value 'Monoclinic' changed to 'monoclinic'
according to /home/saulius/struct/CIF-dictionaries/cif_core.dic
dictionary named 'cif_core.dic' version 2.4.1 from 2010-06-29.

Automatic conversion script
Id: cif_fix_values 1715 2011-07-08 13:25:40Z adriana 
;
_cod_original_sg_symbol_H-M 'P2(1)/n '
_cod_database_code 7016414

loop_
_symmetry_equiv_pos_as_xyz
'x, y, z'
'-x+1/2, y+1/2, -z+1/2'
'-x, -y, -z'
'x-1/2, -y-1/2, z-1/2'

loop_
_atom_site_label
_atom_site_type_symbol
_atom_site_fract_x
_atom_site_fract_y
_atom_site_fract_z
_atom_site_U_iso_or_equiv
_atom_site_adp_type
_atom_site_occupancy
_atom_site_symmetry_multiplicity
_atom_site_calc_flag
_atom_site_refinement_flags
C1 C 0.3727(9) 0.2037(4) 0.4447(8) 0.0247(19) Uani 1 1 d .
C2 C 0.3912(10) 0.2724(4) 0.4534(8) 0.032(2) Uani 1 1 d .
C3 C 0.4314(11) 0.2994(5) 0.5702(9) 0.045(3) Uani 1 1 d .
H3 H 0.4445 0.3451 0.5778 0.053 Uiso 1 1 calc R
C4 C 0.4527(11) 0.2597(6) 0.6764(10) 0.054(3) Uani 1 1 d .
H4 H 0.4791 0.2790 0.7551 0.065 Uiso 1 1 calc R
C5 C 0.4353(9) 0.1917(6) 0.6675(9) 0.043(3) Uani 1 1 d .
H5 H 0.4475 0.1655 0.7404 0.051 Uiso 1 1 calc R
C6 C 0.3995(9) 0.1621(5) 0.5497(8) 0.035(2) Uani 1 1 d .
C7 C 0.3577(11) 0.3115(4) 0.3329(9) 0.038(2) Uani 1 1 d .
H7A H 0.2639 0.3252 0.3259 0.045 Uiso 1 1 calc R
H7B H 0.4131 0.3513 0.3356 0.045 Uiso 1 1 calc R
C12 C 0.3892(10) 0.0886(5) 0.5208(9) 0.041(3) Uani 1 1 d .
H12A H 0.4727 0.0727 0.4928 0.049 Uiso 1 1 calc R
H12B H 0.3731 0.0641 0.5966 0.049 Uiso 1 1 calc R
C8 C 0.5283(9) 0.2686(5) 0.2109(8) 0.032(2) Uani 1 1 d .
H8A H 0.5740 0.2452 0.2835 0.039 Uiso 1 1 calc R
H8B H 0.5642 0.3135 0.2107 0.039 Uiso 1 1 calc R
C9 C 0.5538(10) 0.2335(5) 0.0904(9) 0.042(3) Uani 1 1 d .
H9A H 0.6499 0.2329 0.0837 0.050 Uiso 1 1 calc R
H9B H 0.5232 0.1877 0.0935 0.050 Uiso 1 1 calc R
C10 C 0.3454(10) 0.2640(5) -0.0123(9) 0.044(3) Uani 1 1 d .
H10A H 0.3151 0.2182 -0.0088 0.052 Uiso 1 1 calc R
H10B H 0.2991 0.2845 -0.0879 0.052 Uiso 1 1 calc R
C11 C 0.3125(10) 0.3012(5) 0.1045(9) 0.040(3) Uani 1 1 d .
H11A H 0.3403 0.3473 0.0990 0.048 Uiso 1 1 calc R
H11B H 0.2158 0.3005 0.1079 0.048 Uiso 1 1 calc R
C16 C 0.1437(8) 0.0826(5) 0.4712(8) 0.031(2) Uani 1 1 d .
H16A H 0.1329 0.1274 0.5027 0.037 Uiso 1 1 calc R
H16B H 0.1441 0.0522 0.5424 0.037 Uiso 1 1 calc R
C15 C 0.0262(11) 0.0663(5) 0.3748(11) 0.049(3) Uani 1 1 d .
H15A H -0.0570 0.0679 0.4140 0.059 Uiso 1 1 calc R
H15B H 0.0202 0.0985 0.3062 0.059 Uiso 1 1 calc R
C14 C 0.1667(15) -0.0037(5) 0.2682(13) 0.066(4) Uani 1 1 d .
H14A H 0.1639 0.0279 0.1987 0.080 Uiso 1 1 calc R
H14B H 0.1751 -0.0481 0.2337 0.080 Uiso 1 1 calc R
C13 C 0.2857(13) 0.0108(4) 0.3631(11) 0.050(3) Uani 1 1 d .
H13A H 0.2910 -0.0223 0.4301 0.061 Uiso 1 1 calc R
H13B H 0.3676 0.0080 0.3221 0.061 Uiso 1 1 calc R
Cl1 Cl 0.8135(3) -0.08915(15) 0.0618(3) 0.0704(9) Uani 1 1 d .
Cl2 Cl 0.6664(3) 0.07081(14) 0.2881(3) 0.0511(7) Uani 1 1 d .
Cl3 Cl 0.5777(3) 0.06558(13) -0.0892(3) 0.0522(7) Uani 1 1 d .
Hg1 Hg 0.66748(6) -0.00189(2) 0.11056(5) 0.0595(2) Uani 1 1 d .
N1 N 0.3812(7) 0.2712(3) 0.2217(7) 0.0278(17) Uani 1 1 d .
N2 N 0.2749(7) 0.0778(3) 0.4185(7) 0.0291(17) Uani 1 1 d .
O1 O 0.4858(7) 0.2655(4) -0.0183(6) 0.0474(19) Uani 1 1 d .
O2 O 0.0459(10) 0.0008(4) 0.3264(9) 0.078(3) Uani 1 1 d .
Te1 Te 0.30518(6) 0.16212(3) 0.26995(5) 0.02466(17) Uani 1 1 d .

loop_
_atom_site_aniso_label
_atom_site_aniso_U_11
_atom_site_aniso_U_22
_atom_site_aniso_U_33
_atom_site_aniso_U_23
_atom_site_aniso_U_13
_atom_site_aniso_U_12
C1 0.030(5) 0.023(4) 0.021(5) 0.000(4) 0.002(4) -0.003(4)
C2 0.039(6) 0.037(5) 0.020(5) -0.001(4) 0.007(4) -0.005(5)
C3 0.069(8) 0.035(5) 0.034(6) -0.004(5) 0.026(5) -0.022(5)
C4 0.054(7) 0.085(9) 0.023(6) 0.000(6) 0.008(5) -0.034(7)
C5 0.034(6) 0.071(7) 0.022(5) 0.009(5) -0.001(4) -0.018(5)
C6 0.021(5) 0.055(6) 0.026(5) 0.021(5) -0.003(4) -0.009(5)
C7 0.057(7) 0.021(5) 0.036(6) -0.006(4) 0.015(5) 0.000(5)
C12 0.041(6) 0.050(6) 0.033(6) 0.024(5) 0.006(5) 0.003(5)
C8 0.027(5) 0.041(5) 0.029(5) 0.007(4) 0.006(4) -0.006(4)
C9 0.035(6) 0.056(6) 0.037(6) 0.016(5) 0.012(5) 0.006(5)
C10 0.046(7) 0.053(6) 0.031(6) 0.012(5) -0.004(5) -0.010(5)
C11 0.040(6) 0.044(6) 0.038(6) 0.022(5) 0.012(5) 0.012(5)
C16 0.032(5) 0.032(5) 0.030(5) 0.002(4) 0.011(4) -0.008(4)
C15 0.056(7) 0.039(6) 0.055(7) -0.003(6) 0.014(6) -0.015(5)
C14 0.101(11) 0.041(7) 0.061(9) 0.007(6) 0.026(8) -0.036(7)
C13 0.083(9) 0.024(5) 0.051(7) 0.005(5) 0.033(7) 0.005(5)
Cl1 0.073(2) 0.0540(18) 0.081(2) -0.0118(17) -0.0048(17) 0.0279(17)
Cl2 0.0491(16) 0.0579(17) 0.0457(16) -0.0058(14) 0.0024(13) 0.0064(13)
Cl3 0.0673(19) 0.0413(14) 0.0481(17) 0.0122(13) 0.0075(14) -0.0038(14)
Hg1 0.0835(4) 0.0446(3) 0.0538(3) 0.0015(2) 0.0216(3) 0.0111(2)
N1 0.038(5) 0.023(4) 0.022(4) 0.005(3) 0.001(3) 0.001(3)
N2 0.028(4) 0.019(4) 0.042(5) 0.002(3) 0.010(4) -0.001(3)
O1 0.053(5) 0.063(5) 0.028(4) 0.004(3) 0.013(3) -0.013(4)
O2 0.082(7) 0.075(6) 0.079(7) -0.009(5) 0.020(5) -0.049(5)
Te1 0.0281(3) 0.0230(3) 0.0235(3) 0.0015(3) 0.0055(2) -0.0013(3)

loop_
_atom_type_symbol
_atom_type_description
_atom_type_scat_dispersion_real
_atom_type_scat_dispersion_imag
_atom_type_scat_source
C C 0.0033 0.0016 'International Tables Vol C Tables 4.2.6.8 and 6.1.1.4'
H H 0.0000 0.0000 'International Tables Vol C Tables 4.2.6.8 and 6.1.1.4'
N N 0.0061 0.0033 'International Tables Vol C Tables 4.2.6.8 and 6.1.1.4'
O O 0.0106 0.0060 'International Tables Vol C Tables 4.2.6.8 and 6.1.1.4'
Cl Cl 0.1484 0.1585 'International Tables Vol C Tables 4.2.6.8 and 6.1.1.4'
Te Te -0.5308 1.6751 'International Tables Vol C Tables 4.2.6.8 and 6.1.1.4'
Hg Hg -2.3894 9.2266 'International Tables Vol C Tables 4.2.6.8 and 6.1.1.4'

loop_
_geom_angle_atom_site_label_1
_geom_angle_atom_site_label_2
_geom_angle_atom_site_label_3
_geom_angle
_geom_angle_site_symmetry_3
C6 C1 C2 122.0(8) .
C6 C1 Te1 119.0(6) .
C2 C1 Te1 119.0(6) .
C3 C2 C1 118.2(8) .
C3 C2 C7 125.2(8) .
C1 C2 C7 116.5(8) .
C2 C3 C4 120.9(9) .
C2 C3 H3 119.5 .
C4 C3 H3 119.5 .
C3 C4 C5 120.7(10) .
C3 C4 H4 119.6 .
C5 C4 H4 119.6 .
C4 C5 C6 120.1(9) .
C4 C5 H5 120.0 .
C6 C5 H5 120.0 .
C1 C6 C5 117.8(9) .
C1 C6 C12 115.0(8) .
C5 C6 C12 127.1(8) .
N1 C7 C2 110.7(7) .
N1 C7 H7A 109.5 .
C2 C7 H7A 109.5 .
N1 C7 H7B 109.5 .
C2 C7 H7B 109.5 .
H7A C7 H7B 108.1 .
N2 C12 C6 108.5(7) .
N2 C12 H12A 110.0 .
C6 C12 H12A 110.0 .
N2 C12 H12B 110.0 .
C6 C12 H12B 110.0 .
H12A C12 H12B 108.4 .
N1 C8 C9 110.2(8) .
N1 C8 H8A 109.6 .
C9 C8 H8A 109.6 .
N1 C8 H8B 109.6 .
C9 C8 H8B 109.6 .
H8A C8 H8B 108.1 .
O1 C9 C8 111.4(8) .
O1 C9 H9A 109.4 .
C8 C9 H9A 109.4 .
O1 C9 H9B 109.4 .
C8 C9 H9B 109.4 .
H9A C9 H9B 108.0 .
O1 C10 C11 109.6(8) .
O1 C10 H10A 109.8 .
C11 C10 H10A 109.8 .
O1 C10 H10B 109.8 .
C11 C10 H10B 109.8 .
H10A C10 H10B 108.2 .
N1 C11 C10 111.3(8) .
N1 C11 H11A 109.4 .
C10 C11 H11A 109.4 .
N1 C11 H11B 109.4 .
C10 C11 H11B 109.4 .
H11A C11 H11B 108.0 .
N2 C16 C15 112.6(8) .
N2 C16 H16A 109.1 .
C15 C16 H16A 109.1 .
N2 C16 H16B 109.1 .
C15 C16 H16B 109.1 .
H16A C16 H16B 107.8 .
O2 C15 C16 108.3(9) .
O2 C15 H15A 110.0 .
C16 C15 H15A 110.0 .
O2 C15 H15B 110.0 .
C16 C15 H15B 110.0 .
H15A C15 H15B 108.4 .
O2 C14 C13 110.2(10) .
O2 C14 H14A 109.6 .
C13 C14 H14A 109.6 .
O2 C14 H14B 109.6 .
C13 C14 H14B 109.6 .
H14A C14 H14B 108.1 .
N2 C13 C14 110.9(10) .
N2 C13 H13A 109.5 .
C14 C13 H13A 109.5 .
N2 C13 H13B 109.5 .
C14 C13 H13B 109.5 .
H13A C13 H13B 108.1 .
Hg1 Cl3 Hg1 92.66(8) 3_655
Cl1 Hg1 Cl2 133.02(11) .
Cl1 Hg1 Cl3 111.90(11) .
Cl2 Hg1 Cl3 107.06(10) .
Cl1 Hg1 Cl3 101.62(11) 3_655
Cl2 Hg1 Cl3 105.47(9) 3_655
Cl3 Hg1 Cl3 87.34(8) 3_655
C7 N1 C11 110.4(7) .
C7 N1 C8 109.2(7) .
C11 N1 C8 108.5(7) .
C7 N1 Te1 104.4(5) .
C11 N1 Te1 115.2(6) .
C8 N1 Te1 108.9(5) .
C13 N2 C16 108.4(7) .
C13 N2 C12 109.6(8) .
C16 N2 C12 110.5(7) .
C13 N2 Te1 111.6(6) .
C16 N2 Te1 113.0(5) .
C12 N2 Te1 103.6(5) .
C10 O1 C9 109.9(7) .
C14 O2 C15 111.8(8) .
C1 Te1 N2 75.3(3) .
C1 Te1 N1 75.1(3) .
N2 Te1 N1 150.4(2) .

loop_
_geom_bond_atom_site_label_1
_geom_bond_atom_site_label_2
_geom_bond_distance
_geom_bond_site_symmetry_2
C1 C6 1.393(11) .
C1 C2 1.394(11) .
C1 Te1 2.074(8) .
C2 C3 1.369(13) .
C2 C7 1.503(13) .
C3 C4 1.375(14) .
C3 H3 0.9300 .
C4 C5 1.380(15) .
C4 H4 0.9300 .
C5 C6 1.393(13) .
C5 H5 0.9300 .
C6 C12 1.508(14) .
C7 N1 1.470(11) .
C7 H7A 0.9700 .
C7 H7B 0.9700 .
C12 N2 1.498(12) .
C12 H12A 0.9700 .
C12 H12B 0.9700 .
C8 N1 1.486(11) .
C8 C9 1.505(13) .
C8 H8A 0.9700 .
C8 H8B 0.9700 .
C9 O1 1.422(11) .
C9 H9A 0.9700 .
C9 H9B 0.9700 .
C10 O1 1.409(11) .
C10 C11 1.514(13) .
C10 H10A 0.9700 .
C10 H10B 0.9700 .
C11 N1 1.477(11) .
C11 H11A 0.9700 .
C11 H11B 0.9700 .
C16 N2 1.482(10) .
C16 C15 1.501(14) .
C16 H16A 0.9700 .
C16 H16B 0.9700 .
C15 O2 1.434(12) .
C15 H15A 0.9700 .
C15 H15B 0.9700 .
C14 O2 1.418(15) .
C14 C13 1.495(18) .
C14 H14A 0.9700 .
C14 H14B 0.9700 .
C13 N2 1.478(11) .
C13 H13A 0.9700 .
C13 H13B 0.9700 .
Cl1 Hg1 2.373(3) .
Cl2 Hg1 2.382(3) .
Cl3 Hg1 2.586(3) .
Cl3 Hg1 2.748(3) 3_655
Hg1 Cl3 2.748(3) 3_655
N1 Te1 2.392(7) .
N2 Te1 2.354(7) .

loop_
_geom_torsion_atom_site_label_1
_geom_torsion_atom_site_label_2
_geom_torsion_atom_site_label_3
_geom_torsion_atom_site_label_4
_geom_torsion
_geom_torsion_site_symmetry_1
_geom_torsion_site_symmetry_4
C6 C1 C2 C3 -2.8(14) . .
Te1 C1 C2 C3 177.8(7) . .
C6 C1 C2 C7 -179.6(8) . .
Te1 C1 C2 C7 1.0(11) . .
C1 C2 C3 C4 -0.2(15) . .
C7 C2 C3 C4 176.4(10) . .
C2 C3 C4 C5 0.6(17) . .
C3 C4 C5 C6 1.8(16) . .
C2 C1 C6 C5 5.2(13) . .
Te1 C1 C6 C5 -175.4(6) . .
C2 C1 C6 C12 -173.4(9) . .
Te1 C1 C6 C12 6.0(11) . .
C4 C5 C6 C1 -4.6(14) . .
C4 C5 C6 C12 173.8(10) . .
C3 C2 C7 N1 153.1(9) . .
C1 C2 C7 N1 -30.3(12) . .
C1 C6 C12 N2 -37.0(11) . .
C5 C6 C12 N2 144.6(9) . .
N1 C8 C9 O1 57.9(10) . .
O1 C10 C11 N1 -59.6(10) . .
N2 C16 C15 O2 57.0(10) . .
O2 C14 C13 N2 -58.6(11) . .
Hg1 Cl3 Hg1 Cl1 101.45(11) 3_655 .
Hg1 Cl3 Hg1 Cl2 -105.37(10) 3_655 .
Hg1 Cl3 Hg1 Cl3 0.0 3_655 3_655
C2 C7 N1 C11 163.6(8) . .
C2 C7 N1 C8 -77.2(9) . .
C2 C7 N1 Te1 39.2(9) . .
C10 C11 N1 C7 175.0(8) . .
C10 C11 N1 C8 55.3(10) . .
C10 C11 N1 Te1 -67.1(9) . .
C9 C8 N1 C7 -174.3(7) . .
C9 C8 N1 C11 -53.9(9) . .
C9 C8 N1 Te1 72.2(8) . .
C14 C13 N2 C16 54.6(10) . .
C14 C13 N2 C12 175.3(8) . .
C14 C13 N2 Te1 -70.6(9) . .
C15 C16 N2 C13 -55.0(10) . .
C15 C16 N2 C12 -175.1(8) . .
C15 C16 N2 Te1 69.3(8) . .
C6 C12 N2 C13 164.1(7) . .
C6 C12 N2 C16 -76.5(9) . .
C6 C12 N2 Te1 44.9(8) . .
C11 C10 O1 C9 61.3(10) . .
C8 C9 O1 C10 -61.6(10) . .
C13 C14 O2 C15 61.4(13) . .
C16 C15 O2 C14 -59.7(12) . .
C6 C1 Te1 N2 15.6(6) . .
C2 C1 Te1 N2 -165.0(8) . .
C6 C1 Te1 N1 -163.0(7) . .
C2 C1 Te1 N1 16.4(7) . .
C13 N2 Te1 C1 -150.8(7) . .
C16 N2 Te1 C1 86.7(6) . .
C12 N2 Te1 C1 -32.9(6) . .
C13 N2 Te1 N1 -148.0(7) . .
C16 N2 Te1 N1 89.5(7) . .
C12 N2 Te1 N1 -30.1(8) . .
C7 N1 Te1 C1 -30.2(6) . .
C11 N1 Te1 C1 -151.5(6) . .
C8 N1 Te1 C1 86.3(6) . .
C7 N1 Te1 N2 -33.0(8) . .
C11 N1 Te1 N2 -154.3(6) . .
C8 N1 Te1 N2 83.5(7) . .
